data_2235490
loop_
_publ_author_name
'Fun, Hoong-Kun'
'Chia, Tze Shyang'
'Alafeefy, Ahmed M.'
'Abdel-Aziz, Hatem A.'

_publ_section_title
;
 2-{2-[(<i>E</i>)-(2-Benzoylhydrazin-1-ylidene)methyl]phenoxy}acetic acid
;
_journal_coeditor_code HB6868
_journal_issue 7
_journal_name_full 'Acta Crystallographica Section E'
_journal_page_first o2260
_journal_page_last o2261
_journal_paper_doi 10.1107/S1600536812028735
_journal_volume 68
_journal_year 2012
_chemical_formula_iupac 'C16 H14 N2 O4'
_chemical_formula_moiety 'C16 H14 N2 O4'
_chemical_formula_sum 'C16 H14 N2 O4'
_chemical_formula_weight 298.29
_chemical_name_systematic
;
2-{2-[(<i>E</i>)-(2-Benzoylhydrazin-1-ylidene)methyl]phenoxy}acetic acid
;
_space_group_IT_number 14
_symmetry_cell_setting monoclinic
_symmetry_space_group_name_Hall '-P 2ybc'
_symmetry_space_group_name_H-M 'P 1 21/c 1'
_atom_sites_solution_hydrogens geom
_atom_sites_solution_primary direct
_atom_sites_solution_secondary difmap
_audit_creation_method SHELXL-97
_cell_angle_alpha 90.00
_cell_angle_beta 108.5770(10)
_cell_angle_gamma 90.00
_cell_formula_units_Z 4
_cell_length_a 12.2173(7)
_cell_length_b 7.8523(5)
_cell_length_c 15.6025(9)
_cell_measurement_reflns_used 5671
_cell_measurement_temperature 100.0(10)
_cell_measurement_theta_max 30.07
_cell_measurement_theta_min 2.76
_cell_volume 1418.82(15)
_computing_cell_refinement 'SAINT (Bruker, 2009)'
_computing_data_collection 'APEX2 (Bruker, 2009)'
_computing_data_reduction 'SAINT (Bruker, 2009)'
_computing_molecular_graphics 'SHELXTL (Sheldrick, 2008)'
_computing_publication_material
;
SHELXTL (Sheldrick, 2008 and PLATON (Spek, 2009)
;
_computing_structure_refinement 'SHELXTL (Sheldrick, 2008)'
_computing_structure_solution 'SHELXTL (Sheldrick, 2008)'
_diffrn_ambient_temperature 100
_diffrn_measured_fraction_theta_full 0.986
_diffrn_measured_fraction_theta_max 0.986
_diffrn_measurement_device_type 'Bruker APEX DUO CCD'
_diffrn_measurement_method '\f and \w scans'
_diffrn_radiation_monochromator graphite
_diffrn_radiation_source 'fine-focus sealed tube'
_diffrn_radiation_type MoK\a
_diffrn_radiation_wavelength 0.71073
_diffrn_reflns_av_R_equivalents 0.0244
_diffrn_reflns_av_sigmaI/netI 0.0258
_diffrn_reflns_limit_h_max 16
_diffrn_reflns_limit_h_min -17
_diffrn_reflns_limit_k_max 10
_diffrn_reflns_limit_k_min -11
_diffrn_reflns_limit_l_max 22
_diffrn_reflns_limit_l_min -22
_diffrn_reflns_number 14301
_diffrn_reflns_theta_full 30.13
_diffrn_reflns_theta_max 30.13
_diffrn_reflns_theta_min 2.75
_diffrn_standards_number 0
_exptl_absorpt_coefficient_mu 0.102
_exptl_absorpt_correction_T_max 0.9857
_exptl_absorpt_correction_T_min 0.9685
_exptl_absorpt_correction_type multi-scan
_exptl_absorpt_process_details '(<i>SADABS</i>; Bruker, 2009)'
_exptl_crystal_colour colourless
_exptl_crystal_density_diffrn 1.396
_exptl_crystal_density_method 'not measured'
_exptl_crystal_description block
_exptl_crystal_F_000 624
_exptl_crystal_size_max 0.32
_exptl_crystal_size_mid 0.21
_exptl_crystal_size_min 0.14
_refine_diff_density_max 0.419
_refine_diff_density_min -0.248
_refine_ls_extinction_method none
_refine_ls_goodness_of_fit_ref 1.073
_refine_ls_hydrogen_treatment mixed
_refine_ls_matrix_type full
_refine_ls_number_parameters 203
_refine_ls_number_reflns 4122
_refine_ls_number_restraints 0
_refine_ls_restrained_S_all 1.073
_refine_ls_R_factor_all 0.0489
_refine_ls_R_factor_gt 0.0403
_refine_ls_shift/su_max 0.000
_refine_ls_shift/su_mean 0.000
_refine_ls_structure_factor_coef Fsqd
_refine_ls_weighting_details 'calc w=1/[\s^2^(Fo^2^)+(0.0673P)^2^+0.3940P] where P=(Fo^2^+2Fc^2^)/3'
_refine_ls_weighting_scheme calc
_refine_ls_wR_factor_gt 0.1163
_refine_ls_wR_factor_ref 0.1244
_reflns_number_gt 3463
_reflns_number_total 4122
_reflns_threshold_expression I>2\s(I)
_cod_data_source_file hb6868.cif
_cod_data_source_block I
_cod_original_sg_symbol_H-M 'P 21/c'
_cod_database_code 2235490
_cod_database_fobs_code 2235490

loop_
_symmetry_equiv_pos_as_xyz
'x, y, z'
'-x, y+1/2, -z+1/2'
'-x, -y, -z'
'x, -y-1/2, z-1/2'

loop_
_atom_site_type_symbol
_atom_site_label
_atom_site_fract_x
_atom_site_fract_y
_atom_site_fract_z
_atom_site_U_iso_or_equiv
_atom_site_adp_type
_atom_site_calc_flag
_atom_site_refinement_flags
_atom_site_occupancy
_atom_site_symmetry_multiplicity
O O1 0.70132(7) 0.06520(12) 0.21655(5) 0.0260(2) Uani d . 1 1
O O2 0.35596(7) 0.38508(10) -0.16701(5) 0.01834(17) Uani d . 1 1
O O3 0.48909(8) 0.40025(12) -0.26386(6) 0.0273(2) Uani d . 1 1
H H1O3 0.5341 0.4088 -0.2982 0.033 Uiso d R 1 1
O O4 0.35806(9) 0.53387(12) -0.37939(6) 0.0305(2) Uani d . 1 1
N N1 0.64695(7) 0.09189(11) 0.06501(6) 0.01427(18) Uani d . 1 1
N N2 0.55352(7) 0.18816(11) 0.06821(6) 0.01471(18) Uani d . 1 1
C C1 0.88465(10) -0.14596(14) 0.22331(7) 0.0202(2) Uani d . 1 1
H H1A 0.8587 -0.1404 0.2732 0.024 Uiso calc R 1 1
C C2 0.98417(10) -0.23668(15) 0.22871(9) 0.0262(2) Uani d . 1 1
H H2A 1.0239 -0.2935 0.2818 0.031 Uiso calc R 1 1
C C3 1.02450(10) -0.24288(17) 0.15531(10) 0.0304(3) Uani d . 1 1
H H3A 1.0920 -0.3018 0.1594 0.036 Uiso calc R 1 1
C C4 0.96375(11) -0.16065(17) 0.07552(10) 0.0299(3) Uani d . 1 1
H H4A 0.9907 -0.1654 0.0261 0.036 Uiso calc R 1 1
C C5 0.86271(10) -0.07092(15) 0.06869(8) 0.0221(2) Uani d . 1 1
H H5A 0.8220 -0.0170 0.0149 0.027 Uiso calc R 1 1
C C6 0.82339(9) -0.06286(13) 0.14308(7) 0.0162(2) Uani d . 1 1
C C7 0.71940(9) 0.03547(13) 0.14467(7) 0.01526(19) Uani d . 1 1
C C8 0.49302(8) 0.25514(13) -0.00687(6) 0.01392(19) Uani d . 1 1
H H8A 0.5128 0.2371 -0.0590 0.017 Uiso calc R 1 1
C C9 0.39275(8) 0.36004(13) -0.01025(6) 0.01350(19) Uani d . 1 1
C C10 0.36525(9) 0.40247(14) 0.06745(7) 0.0177(2) Uani d . 1 1
H H10A 0.4114 0.3619 0.1233 0.021 Uiso calc R 1 1
C C11 0.27065(10) 0.50378(15) 0.06311(7) 0.0220(2) Uani d . 1 1
H H11A 0.2542 0.5322 0.1156 0.026 Uiso calc R 1 1
C C12 0.20069(10) 0.56235(15) -0.02047(7) 0.0206(2) Uani d . 1 1
H H12A 0.1360 0.6278 -0.0239 0.025 Uiso calc R 1 1
C C13 0.22630(9) 0.52432(14) -0.09895(7) 0.0169(2) Uani d . 1 1
H H13A 0.1793 0.5643 -0.1546 0.020 Uiso calc R 1 1
C C14 0.32297(8) 0.42582(13) -0.09354(6) 0.01383(19) Uani d . 1 1
C C15 0.31286(9) 0.48856(14) -0.24511(7) 0.0180(2) Uani d . 1 1
H H15A 0.3096 0.6062 -0.2272 0.022 Uiso calc R 1 1
H H15B 0.2352 0.4528 -0.2792 0.022 Uiso calc R 1 1
C C16 0.38970(10) 0.47431(14) -0.30367(7) 0.0196(2) Uani d . 1 1
H H1N1 0.6582(14) 0.066(2) 0.0106(11) 0.030(4) Uiso d . 1 1

loop_
_atom_site_aniso_label
_atom_site_aniso_U_11
_atom_site_aniso_U_22
_atom_site_aniso_U_33
_atom_site_aniso_U_12
_atom_site_aniso_U_13
_atom_site_aniso_U_23
O1 0.0283(4) 0.0379(5) 0.0125(3) 0.0126(4) 0.0072(3) 0.0028(3)
O2 0.0218(4) 0.0241(4) 0.0112(3) 0.0062(3) 0.0082(3) 0.0036(3)
O3 0.0275(4) 0.0309(5) 0.0311(4) 0.0042(4) 0.0200(4) 0.0053(4)
O4 0.0533(6) 0.0261(4) 0.0172(4) 0.0037(4) 0.0184(4) 0.0046(3)
N1 0.0150(4) 0.0165(4) 0.0117(4) 0.0012(3) 0.0048(3) -0.0007(3)
N2 0.0143(4) 0.0158(4) 0.0141(4) 0.0005(3) 0.0046(3) -0.0013(3)
C1 0.0198(5) 0.0167(5) 0.0203(5) 0.0007(4) 0.0010(4) -0.0014(4)
C2 0.0198(5) 0.0185(5) 0.0328(6) 0.0023(4) -0.0023(4) -0.0009(4)
C3 0.0182(5) 0.0232(6) 0.0491(8) 0.0042(4) 0.0097(5) -0.0008(5)
C4 0.0269(6) 0.0282(6) 0.0414(7) 0.0040(5) 0.0202(5) -0.0003(5)
C5 0.0216(5) 0.0227(5) 0.0247(5) 0.0018(4) 0.0111(4) 0.0008(4)
C6 0.0143(4) 0.0145(4) 0.0187(5) -0.0008(4) 0.0037(4) -0.0016(4)
C7 0.0160(4) 0.0160(4) 0.0138(4) -0.0006(4) 0.0047(3) -0.0003(3)
C8 0.0153(4) 0.0142(4) 0.0128(4) -0.0021(3) 0.0051(3) -0.0007(3)
C9 0.0147(4) 0.0133(4) 0.0127(4) -0.0022(3) 0.0047(3) -0.0007(3)
C10 0.0218(5) 0.0194(5) 0.0122(4) 0.0003(4) 0.0055(4) 0.0000(4)
C11 0.0273(5) 0.0247(5) 0.0170(5) 0.0037(4) 0.0114(4) -0.0021(4)
C12 0.0206(5) 0.0225(5) 0.0214(5) 0.0044(4) 0.0103(4) -0.0003(4)
C13 0.0164(4) 0.0188(5) 0.0157(4) 0.0015(4) 0.0051(4) 0.0018(4)
C14 0.0159(4) 0.0152(4) 0.0115(4) -0.0017(3) 0.0059(3) -0.0007(3)
C15 0.0187(5) 0.0234(5) 0.0120(4) 0.0017(4) 0.0050(4) 0.0040(4)
C16 0.0289(6) 0.0170(5) 0.0160(4) -0.0020(4) 0.0117(4) -0.0007(4)

loop_
_atom_type_symbol
_atom_type_description
_atom_type_scat_dispersion_real
_atom_type_scat_dispersion_imag
_atom_type_scat_source
C C 0.0033 0.0016 'International Tables Vol C Tables 4.2.6.8 and 6.1.1.4'
H H 0.0000 0.0000 'International Tables Vol C Tables 4.2.6.8 and 6.1.1.4'
N N 0.0061 0.0033 'International Tables Vol C Tables 4.2.6.8 and 6.1.1.4'
O O 0.0106 0.0060 'International Tables Vol C Tables 4.2.6.8 and 6.1.1.4'

loop_
_geom_angle_atom_site_label_1
_geom_angle_atom_site_label_2
_geom_angle_atom_site_label_3
_geom_angle
C14 O2 C15 117.23(8)
C16 O3 H1O3 109.9
C7 N1 N2 116.90(8)
C7 N1 H1N1 121.8(10)
N2 N1 H1N1 121.3(10)
C8 N2 N1 115.68(8)
C2 C1 C6 120.16(11)
C2 C1 H1A 119.9
C6 C1 H1A 119.9
C3 C2 C1 120.23(11)
C3 C2 H2A 119.9
C1 C2 H2A 119.9
C2 C3 C4 119.72(11)
C2 C3 H3A 120.1
C4 C3 H3A 120.1
C3 C4 C5 120.67(12)
C3 C4 H4A 119.7
C5 C4 H4A 119.7
C6 C5 C4 119.43(11)
C6 C5 H5A 120.3
C4 C5 H5A 120.3
C5 C6 C1 119.78(10)
C5 C6 C7 123.97(9)
C1 C6 C7 116.22(9)
O1 C7 N1 121.36(9)
O1 C7 C6 120.86(9)
N1 C7 C6 117.77(9)
N2 C8 C9 119.75(8)
N2 C8 H8A 120.1
C9 C8 H8A 120.1
C10 C9 C14 118.14(9)
C10 C9 C8 122.20(9)
C14 C9 C8 119.62(8)
C11 C10 C9 121.42(9)
C11 C10 H10A 119.3
C9 C10 H10A 119.3
C10 C11 C12 119.29(9)
C10 C11 H11A 120.4
C12 C11 H11A 120.4
C13 C12 C11 120.79(10)
C13 C12 H12A 119.6
C11 C12 H12A 119.6
C12 C13 C14 119.41(9)
C12 C13 H13A 120.3
C14 C13 H13A 120.3
O2 C14 C13 123.35(9)
O2 C14 C9 115.76(9)
C13 C14 C9 120.88(9)
O2 C15 C16 110.21(9)
O2 C15 H15A 109.6
C16 C15 H15A 109.6
O2 C15 H15B 109.6
C16 C15 H15B 109.6
H15A C15 H15B 108.1
O4 C16 O3 126.30(10)
O4 C16 C15 119.63(11)
O3 C16 C15 114.03(9)

loop_
_geom_bond_atom_site_label_1
_geom_bond_atom_site_label_2
_geom_bond_distance
O1 C7 1.2325(12)
O2 C14 1.3686(11)
O2 C15 1.4191(12)
O3 C16 1.3107(15)
O3 H1O3 0.8843
O4 C16 1.2136(13)
N1 C7 1.3504(13)
N1 N2 1.3831(11)
N1 H1N1 0.924(17)
N2 C8 1.2821(13)
C1 C2 1.3884(16)
C1 C6 1.3985(15)
C1 H1A 0.9300
C2 C3 1.3843(19)
C2 H2A 0.9300
C3 C4 1.389(2)
C3 H3A 0.9300
C4 C5 1.3956(16)
C4 H4A 0.9300
C5 C6 1.3918(15)
C5 H5A 0.9300
C6 C7 1.4936(14)
C8 C9 1.4631(14)
C8 H8A 0.9300
C9 C10 1.3975(13)
C9 C14 1.4059(13)
C10 C11 1.3869(15)
C10 H10A 0.9300
C11 C12 1.3901(16)
C11 H11A 0.9300
C12 C13 1.3895(14)
C12 H12A 0.9300
C13 C14 1.3916(14)
C13 H13A 0.9300
C15 C16 1.5084(14)
C15 H15A 0.9700
C15 H15B 0.9700

loop_
_geom_hbond_atom_site_label_D
_geom_hbond_atom_site_label_H
_geom_hbond_atom_site_label_A
_geom_hbond_site_symmetry_A
_geom_hbond_distance_DH
_geom_hbond_distance_HA
_geom_hbond_distance_DA
_geom_hbond_angle_DHA
_geom_hbond_publ_flag
O3 H1O3 O1 4_565 0.88 1.99 2.7194(14) 139 yes
O3 H1O3 N2 4_565 0.88 2.30 3.0464(12) 142 yes
N1 H1N1 O4 2_644 0.925(17) 2.009(16) 2.9131(13) 165.4(16) yes
C5 H5A O4 2_644 0.93 2.55 3.4058(16) 153 yes
C11 H11A O1 2_655 0.93 2.51 3.3791(13) 155 yes
C15 H15A O1 3_665 0.97 2.59 3.5434(15) 167 yes

loop_
_geom_torsion_atom_site_label_1
_geom_torsion_atom_site_label_2
_geom_torsion_atom_site_label_3
_geom_torsion_atom_site_label_4
_geom_torsion
C7 N1 N2 C8 172.93(9)
C6 C1 C2 C3 1.17(17)
C1 C2 C3 C4 -1.25(19)
C2 C3 C4 C5 0.4(2)
C3 C4 C5 C6 0.59(19)
C4 C5 C6 C1 -0.67(17)
C4 C5 C6 C7 177.28(11)
C2 C1 C6 C5 -0.20(16)
C2 C1 C6 C7 -178.31(10)
N2 N1 C7 O1 1.68(15)
N2 N1 C7 C6 -177.63(8)
C5 C6 C7 O1 -165.87(11)
C1 C6 C7 O1 12.14(15)
C5 C6 C7 N1 13.44(16)
C1 C6 C7 N1 -168.54(9)
N1 N2 C8 C9 -179.66(8)
N2 C8 C9 C10 5.46(15)
N2 C8 C9 C14 -176.62(9)
C14 C9 C10 C11 1.25(16)
C8 C9 C10 C11 179.21(10)
C9 C10 C11 C12 0.95(17)
C10 C11 C12 C13 -1.72(18)
C11 C12 C13 C14 0.25(17)
C15 O2 C14 C13 20.08(14)
C15 O2 C14 C9 -160.56(9)
C12 C13 C14 O2 -178.65(10)
C12 C13 C14 C9 2.02(16)
C10 C9 C14 O2 177.88(9)
C8 C9 C14 O2 -0.13(14)
C10 C9 C14 C13 -2.74(15)
C8 C9 C14 C13 179.25(9)
C14 O2 C15 C16 157.84(9)
O2 C15 C16 O4 169.40(10)
O2 C15 C16 O3 -12.74(13)

loop_
_cod_related_entry_id
_cod_related_entry_database
_cod_related_entry_code
1 ChemSpider 5287596
